data_7039502
loop_
_publ_author_name
'Khavasi, Hamid Reza'
'Kavand, Sima'

_publ_section_title
;
 Conformational variety of flexible mono-dentate ligands in coordination
 compounds: influence of \p-involving interactions.
;
_journal_issue 26
_journal_name_full 'Dalton transactions (Cambridge, England : 2003)'
_journal_page_first 10761
_journal_page_last 10770
_journal_paper_doi 10.1039/c6dt01563h
_journal_volume 45
_journal_year 2016
_chemical_formula_sum 'C32 H22 Br2 Hg I2 N4 O2'
_chemical_formula_weight 1108.73
_chemical_name_systematic
; 
 ? 
;
_space_group_IT_number 15
_symmetry_cell_setting monoclinic
_symmetry_space_group_name_Hall '-C 2yc'
_symmetry_space_group_name_H-M 'C 1 2/c 1'
_atom_sites_solution_hydrogens geom
_atom_sites_solution_primary direct
_atom_sites_solution_secondary difmap
_audit_creation_method SHELXL-97
_audit_update_record
;
2016-03-29 deposited with the CCDC.
2016-06-06 downloaded from the CCDC.
;
_cell_angle_alpha 90.00
_cell_angle_beta 112.507(11)
_cell_angle_gamma 90.00
_cell_formula_units_Z 4
_cell_length_a 27.265(3)
_cell_length_b 4.7826(9)
_cell_length_c 26.369(4)
_cell_measurement_reflns_used 13156
_cell_measurement_temperature 298(2)
_cell_measurement_theta_max 27.00
_cell_measurement_theta_min 1.62
_cell_volume 3176.6(9)
_computing_cell_refinement 'X-Area 1.31 (Stoe & Cie GmbH, 2005)'
_computing_data_collection 'X-Area 1.31 (Stoe & Cie GmbH, 2005)'
_computing_data_reduction 'X-Area 1.31 (Stoe & Cie GmbH, 2005)'
_computing_molecular_graphics 'ORTEP-3 for Windows (Farrugia, 1997)'
_computing_publication_material 'WinGX (Farrugia, 1999)'
_computing_structure_refinement 'SHELXL-97 (Sheldrick, 1997)'
_computing_structure_solution 'SHELXS-97 (Sheldrick, 1990)'
_diffrn_ambient_temperature 298(2)
_diffrn_detector_area_resol_mean '0.15 mm'
_diffrn_measured_fraction_theta_full 0.998
_diffrn_measured_fraction_theta_max 0.998
_diffrn_measurement_device_type 'STOE IPDS II'
_diffrn_measurement_method 'rotation method'
_diffrn_radiation_monochromator graphite
_diffrn_radiation_source 'fine-focus sealed tube'
_diffrn_radiation_type MoK\a
_diffrn_radiation_wavelength 0.71073
_diffrn_reflns_av_R_equivalents 0.0812
_diffrn_reflns_av_sigmaI/netI 0.0652
_diffrn_reflns_limit_h_max 34
_diffrn_reflns_limit_h_min -32
_diffrn_reflns_limit_k_max 6
_diffrn_reflns_limit_k_min -6
_diffrn_reflns_limit_l_max 33
_diffrn_reflns_limit_l_min -33
_diffrn_reflns_number 13156
_diffrn_reflns_theta_full 26.99
_diffrn_reflns_theta_max 26.99
_diffrn_reflns_theta_min 1.62
_diffrn_standards_number 0
_exptl_absorpt_coefficient_mu 9.341
_exptl_absorpt_correction_T_max 0.4515
_exptl_absorpt_correction_T_min 0.0950
_exptl_absorpt_correction_type numerical
_exptl_absorpt_process_details 'shape of crystal determined optically'
_exptl_crystal_colour Colorless
_exptl_crystal_density_diffrn 2.318
_exptl_crystal_density_method 'not measured'
_exptl_crystal_description Needle
_exptl_crystal_F_000 2056
_exptl_crystal_size_max 0.50
_exptl_crystal_size_mid 0.03
_exptl_crystal_size_min 0.02
_refine_diff_density_max 1.250
_refine_diff_density_min -1.271
_refine_diff_density_rms 0.168
_refine_ls_extinction_method none
_refine_ls_goodness_of_fit_ref 0.992
_refine_ls_hydrogen_treatment constr
_refine_ls_matrix_type full
_refine_ls_number_parameters 195
_refine_ls_number_reflns 3460
_refine_ls_number_restraints 0
_refine_ls_restrained_S_all 0.992
_refine_ls_R_factor_all 0.0812
_refine_ls_R_factor_gt 0.0777
_refine_ls_shift/su_max 0.004
_refine_ls_shift/su_mean 0.000
_refine_ls_structure_factor_coef Fsqd
_refine_ls_weighting_details 'calc w=1/[\s^2^(Fo^2^)+(0.0371P)^2^+0.0000P] where P=(Fo^2^+2Fc^2^)/3'
_refine_ls_weighting_scheme calc
_refine_ls_wR_factor_gt 0.1260
_refine_ls_wR_factor_ref 0.1911
_reflns_number_gt 2250
_reflns_number_total 3460
_reflns_threshold_expression >2sigma(I)
_cod_data_source_file c6dt01563h2.cif
_cod_data_source_block d
_cod_depositor_comments
;
The following automatic conversions were performed:

'_symmetry_cell_setting' value 'Monoclinic' changed to 'monoclinic'
according to
/usr/data/users/saulius/crontab/automatic-downloads/rss-feeds/RSC/lib/dictionaries/cif_core.dic
dictionary named 'cif_core.dic' version 2.4.2 from 2011-04-26.

Automatic conversion script
Id: cif_fix_values 4268 2015-11-12 08:31:59Z antanas 

 Adding full bibliography for 7039497--7039504.cif.
;
_cod_original_cell_volume 3176.5(9)
_cod_original_sg_symbol_H-M C2/c
_cod_original_formula_sum 'C32 H22 Br2 Hg1 I2 N4 O2'
_cod_database_code 7039502

loop_
_symmetry_equiv_pos_as_xyz
'x, y, z'
'-x, y, -z+1/2'
'x+1/2, y+1/2, z'
'-x+1/2, y+1/2, -z+1/2'
'-x, -y, -z'
'x, -y, z-1/2'
'-x+1/2, -y+1/2, -z'
'x+1/2, -y+1/2, z-1/2'

loop_
_atom_site_label
_atom_site_type_symbol
_atom_site_fract_x
_atom_site_fract_y
_atom_site_fract_z
_atom_site_U_iso_or_equiv
_atom_site_adp_type
_atom_site_occupancy
_atom_site_symmetry_multiplicity
_atom_site_calc_flag
_atom_site_refinement_flags
C1 C 0.5697(10) 1.405(4) 0.4174(11) 0.063(7) Uani 1 1 d .
H1 H 0.5817 1.5392 0.4449 0.075 Uiso 1 1 calc R
C2 C 0.5163(9) 1.307(6) 0.3981(12) 0.073(8) Uani 1 1 d .
H2 H 0.4930 1.3734 0.4134 0.087 Uiso 1 1 calc R
C3 C 0.5000(10) 1.112(5) 0.3562(12) 0.065(7) Uani 1 1 d .
H3 H 0.4655 1.0431 0.3446 0.078 Uiso 1 1 calc R
C4 C 0.5810(9) 1.107(4) 0.3517(10) 0.053(6) Uani 1 1 d .
H4 H 0.6036 1.0360 0.3359 0.064 Uiso 1 1 calc R
C5 C 0.6022(8) 1.299(4) 0.3950(10) 0.055(6) Uani 1 1 d .
C6 C 0.6591(9) 1.415(5) 0.4120(11) 0.057(7) Uani 1 1 d .
C7 C 0.7475(9) 1.254(5) 0.4164(12) 0.069(8) Uani 1 1 d .
C8 C 0.7784(9) 1.435(5) 0.4553(10) 0.058(6) Uani 1 1 d .
H8 H 0.7631 1.5372 0.4755 0.070 Uiso 1 1 calc R
C9 C 0.8321(9) 1.473(5) 0.4660(11) 0.064(7) Uani 1 1 d .
H9 H 0.8528 1.5908 0.4942 0.077 Uiso 1 1 calc R
C10 C 0.8537(9) 1.337(5) 0.4350(12) 0.070(8) Uani 1 1 d .
C11 C 0.8255(9) 1.137(5) 0.3943(12) 0.066(8) Uani 1 1 d .
C12 C 0.8456(11) 0.977(5) 0.3613(12) 0.074(8) Uani 1 1 d .
H12 H 0.8815 0.9895 0.3674 0.089 Uiso 1 1 calc R
C13 C 0.8133(12) 0.802(6) 0.3201(14) 0.102(10) Uani 1 1 d .
H13 H 0.8270 0.7026 0.2982 0.123 Uiso 1 1 calc R
C14 C 0.7599(11) 0.777(5) 0.3122(10) 0.066(7) Uani 1 1 d .
H14 H 0.7385 0.6546 0.2854 0.080 Uiso 1 1 calc R
C15 C 0.7383(10) 0.925(5) 0.3425(13) 0.077(9) Uani 1 1 d .
H15 H 0.7023 0.9061 0.3353 0.093 Uiso 1 1 calc R
C16 C 0.7690(10) 1.106(4) 0.3842(11) 0.057(7) Uani 1 1 d .
N1 N 0.5312(8) 1.020(3) 0.3318(9) 0.066(6) Uani 1 1 d .
N2 N 0.6935(7) 1.214(4) 0.4088(8) 0.062(6) Uani 1 1 d .
H2A H 0.6812 1.0464 0.4015 0.074 Uiso 1 1 calc R
O1 O 0.6704(6) 1.648(3) 0.4257(8) 0.076(6) Uani 1 1 d .
Hg1 Hg 0.5000 0.7110(3) 0.2500 0.0607(5) Uani 1 2 d S
Br1 Br 0.92748(11) 1.3872(6) 0.44902(15) 0.0936(11) Uani 1 1 d .
I1 I 0.40598(7) 0.5871(3) 0.25180(8) 0.0729(6) Uani 1 1 d .

loop_
_atom_site_aniso_label
_atom_site_aniso_U_11
_atom_site_aniso_U_22
_atom_site_aniso_U_33
_atom_site_aniso_U_23
_atom_site_aniso_U_13
_atom_site_aniso_U_12
C1 0.077(17) 0.023(12) 0.09(2) -0.029(13) 0.040(16) 0.001(11)
C2 0.057(16) 0.078(18) 0.10(2) 0.006(18) 0.044(16) 0.017(14)
C3 0.063(16) 0.038(14) 0.09(2) 0.002(14) 0.020(16) -0.009(12)
C4 0.058(15) 0.036(13) 0.074(19) 0.020(13) 0.035(14) 0.011(11)
C5 0.052(13) 0.027(11) 0.086(19) -0.005(14) 0.025(14) 0.019(11)
C6 0.061(15) 0.043(15) 0.08(2) 0.000(14) 0.046(15) 0.005(12)
C7 0.056(15) 0.045(16) 0.10(2) 0.021(16) 0.027(16) -0.017(13)
C8 0.062(16) 0.048(14) 0.070(19) 0.013(13) 0.031(15) 0.001(12)
C9 0.053(15) 0.058(16) 0.08(2) -0.009(14) 0.029(15) -0.008(12)
C10 0.035(13) 0.067(17) 0.11(2) 0.010(16) 0.028(15) -0.008(12)
C11 0.040(14) 0.055(16) 0.11(2) 0.010(15) 0.044(16) 0.007(11)
C12 0.074(18) 0.066(18) 0.09(2) 0.019(16) 0.036(18) 0.017(15)
C13 0.09(2) 0.08(2) 0.13(3) -0.03(2) 0.04(2) -0.025(18)
C14 0.10(2) 0.047(14) 0.063(17) -0.013(14) 0.043(16) -0.032(14)
C15 0.074(18) 0.044(15) 0.12(3) -0.024(17) 0.047(19) -0.011(13)
C16 0.087(19) 0.032(13) 0.067(19) 0.006(12) 0.047(16) 0.000(12)
N1 0.056(13) 0.036(10) 0.122(19) 0.004(11) 0.053(14) -0.007(9)
N2 0.054(12) 0.036(10) 0.103(17) -0.011(11) 0.039(12) -0.014(9)
O1 0.085(12) 0.012(8) 0.129(16) -0.005(8) 0.039(12) -0.003(7)
Hg1 0.0532(8) 0.0471(9) 0.0817(12) 0.000 0.0260(8) 0.000
Br1 0.0581(16) 0.101(2) 0.124(3) 0.0049(19) 0.0368(18) -0.0160(14)
I1 0.0588(10) 0.0667(12) 0.0965(16) 0.0064(10) 0.0333(11) -0.0059(8)

loop_
_atom_type_symbol
_atom_type_description
_atom_type_scat_dispersion_real
_atom_type_scat_dispersion_imag
_atom_type_scat_source
C C 0.0033 0.0016 'International Tables Vol C Tables 4.2.6.8 and 6.1.1.4'
H H 0.0000 0.0000 'International Tables Vol C Tables 4.2.6.8 and 6.1.1.4'
N N 0.0061 0.0033 'International Tables Vol C Tables 4.2.6.8 and 6.1.1.4'
O O 0.0106 0.0060 'International Tables Vol C Tables 4.2.6.8 and 6.1.1.4'
Hg Hg -2.3894 9.2266 'International Tables Vol C Tables 4.2.6.8 and 6.1.1.4'
Br Br -0.2901 2.4595 'International Tables Vol C Tables 4.2.6.8 and 6.1.1.4'
I I -0.4742 1.8119 'International Tables Vol C Tables 4.2.6.8 and 6.1.1.4'

loop_
_geom_angle_atom_site_label_1
_geom_angle_atom_site_label_2
_geom_angle_atom_site_label_3
_geom_angle
_geom_angle_site_symmetry_1
_geom_angle_site_symmetry_3
C5 C1 C2 119(2) . .
C5 C1 H1 120.7 . .
C2 C1 H1 120.7 . .
C3 C2 C1 119(2) . .
C3 C2 H2 120.7 . .
C1 C2 H2 120.7 . .
N1 C3 C2 123(2) . .
N1 C3 H3 118.6 . .
C2 C3 H3 118.6 . .
N1 C4 C5 125(2) . .
N1 C4 H4 117.7 . .
C5 C4 H4 117.7 . .
C1 C5 C4 118(2) . .
C1 C5 C6 120(2) . .
C4 C5 C6 122(2) . .
O1 C6 N2 125(2) . .
O1 C6 C5 123(2) . .
N2 C6 C5 111.4(19) . .
C8 C7 C16 120(2) . .
C8 C7 N2 120(3) . .
C16 C7 N2 120(2) . .
C7 C8 C9 122(2) . .
C7 C8 H8 118.9 . .
C9 C8 H8 118.9 . .
C10 C9 C8 119(2) . .
C10 C9 H9 120.5 . .
C8 C9 H9 120.5 . .
C9 C10 C11 123(2) . .
C9 C10 Br1 120(2) . .
C11 C10 Br1 117(2) . .
C12 C11 C10 127(2) . .
C12 C11 C16 117(2) . .
C10 C11 C16 116(2) . .
C13 C12 C11 122(3) . .
C13 C12 H12 119.1 . .
C11 C12 H12 119.1 . .
C12 C13 C14 119(3) . .
C12 C13 H13 120.5 . .
C14 C13 H13 120.5 . .
C15 C14 C13 122(3) . .
C15 C14 H14 119.1 . .
C13 C14 H14 119.1 . .
C14 C15 C16 121(2) . .
C14 C15 H15 119.3 . .
C16 C15 H15 119.3 . .
C7 C16 C15 122(2) . .
C7 C16 C11 120(2) . .
C15 C16 C11 118(2) . .
C4 N1 C3 117(2) . .
C4 N1 Hg1 119.3(17) . .
C3 N1 Hg1 123.4(16) . .
C6 N2 C7 126.3(19) . .
C6 N2 H2A 116.8 . .
C7 N2 H2A 116.8 . .
N1 Hg1 N1 106.8(9) 2_655 .
N1 Hg1 I1 97.9(5) 2_655 .
N1 Hg1 I1 97.4(5) . .
N1 Hg1 I1 97.4(5) 2_655 2_655
N1 Hg1 I1 97.9(5) . 2_655
I1 Hg1 I1 154.14(9) . 2_655

loop_
_geom_bond_atom_site_label_1
_geom_bond_atom_site_label_2
_geom_bond_distance
_geom_bond_site_symmetry_2
C1 C5 1.34(3) .
C1 C2 1.42(3) .
C1 H1 0.9300 .
C2 C3 1.38(3) .
C2 H2 0.9300 .
C3 N1 1.32(3) .
C3 H3 0.9300 .
C4 N1 1.32(3) .
C4 C5 1.41(3) .
C4 H4 0.9300 .
C5 C6 1.54(3) .
C6 O1 1.18(2) .
C6 N2 1.37(3) .
C7 C8 1.36(3) .
C7 C16 1.40(3) .
C7 N2 1.42(3) .
C8 C9 1.39(3) .
C8 H8 0.9300 .
C9 C10 1.34(3) .
C9 H9 0.9300 .
C10 C11 1.42(3) .
C10 Br1 1.92(2) .
C11 C12 1.42(3) .
C11 C16 1.47(3) .
C12 C13 1.39(3) .
C12 H12 0.9300 .
C13 C14 1.39(4) .
C13 H13 0.9300 .
C14 C15 1.36(3) .
C14 H14 0.9300 .
C15 C16 1.40(3) .
C15 H15 0.9300 .
N1 Hg1 2.48(2) .
N2 H2A 0.8600 .
Hg1 N1 2.48(2) 2_655
Hg1 I1 2.6491(17) .
Hg1 I1 2.6492(17) 2_655

loop_
_geom_torsion_atom_site_label_1
_geom_torsion_atom_site_label_2
_geom_torsion_atom_site_label_3
_geom_torsion_atom_site_label_4
_geom_torsion
_geom_torsion_site_symmetry_4
C5 C1 C2 C3 -2(4) .
C1 C2 C3 N1 -3(4) .
C2 C1 C5 C4 3(3) .
C2 C1 C5 C6 176(2) .
N1 C4 C5 C1 -1(3) .
N1 C4 C5 C6 -173(2) .
C1 C5 C6 O1 -31(4) .
C4 C5 C6 O1 142(3) .
C1 C5 C6 N2 150(2) .
C4 C5 C6 N2 -38(3) .
C16 C7 C8 C9 -2(4) .
N2 C7 C8 C9 177(2) .
C7 C8 C9 C10 3(4) .
C8 C9 C10 C11 -5(4) .
C8 C9 C10 Br1 179.9(17) .
C9 C10 C11 C12 -177(3) .
Br1 C10 C11 C12 -2(4) .
C9 C10 C11 C16 6(4) .
Br1 C10 C11 C16 -179.4(17) .
C10 C11 C12 C13 -175(3) .
C16 C11 C12 C13 1(4) .
C11 C12 C13 C14 -2(4) .
C12 C13 C14 C15 2(4) .
C13 C14 C15 C16 -2(4) .
C8 C7 C16 C15 -178(2) .
N2 C7 C16 C15 3(3) .
C8 C7 C16 C11 3(3) .
N2 C7 C16 C11 -177(2) .
C14 C15 C16 C7 -178(2) .
C14 C15 C16 C11 1(4) .
C12 C11 C16 C7 178(2) .
C10 C11 C16 C7 -4(3) .
C12 C11 C16 C15 -1(3) .
C10 C11 C16 C15 176(2) .
C5 C4 N1 C3 -3(3) .
C5 C4 N1 Hg1 174.9(16) .
C2 C3 N1 C4 5(3) .
C2 C3 N1 Hg1 -173.1(17) .
O1 C6 N2 C7 -6(4) .
C5 C6 N2 C7 174(2) .
C8 C7 N2 C6 38(4) .
C16 C7 N2 C6 -143(2) .
C4 N1 Hg1 N1 -88.2(15) 2_655
C3 N1 Hg1 N1 89.6(18) 2_655
C4 N1 Hg1 I1 171.2(15) .
C3 N1 Hg1 I1 -11.0(18) .
C4 N1 Hg1 I1 12.0(16) 2_655
C3 N1 Hg1 I1 -170.1(17) 2_655
